data_7114531
loop_
_publ_author_name
'Komuro, Takashi'
'Matsuo, Tsukasa'
'Kawaguchi, Hiroyuki'
'Tatsumi, Kazuyuki'

_publ_section_title
;
 Palladium dimethylsilanedithiolato complex: a precursor for Ti--Pd and
 Ti--Pd2 heterometallic complexesElectronic supplementary information
 (ESI) available: experimental details and spectroscopic data for 1, 2 and
 3. See http://www.rsc.org/suppdata/cc/b2/b201702d/
;
_journal_issue 9
_journal_name_full 'Chemical Communications'
_journal_page_first 988
_journal_paper_doi 10.1039/b201702d
_journal_year 2002
_chemical_formula_sum 'C17 H35 Cl P2 Pd S2 Ti'
_chemical_formula_weight 555.28
_space_group_IT_number 14
_symmetry_cell_setting monoclinic
_symmetry_Int_Tables_number 14
_symmetry_space_group_name_Hall '-P 2yn'
_symmetry_space_group_name_H-M 'P 1 21/n 1'
_audit_creation_date 'Wed Feb 13 19:09:29 2002'
_audit_creation_method 'by CrystalStructure v2.00'
_cell_angle_alpha 90
_cell_angle_beta 99.558(7)
_cell_angle_gamma 90
_cell_formula_units_Z 4
_cell_length_a 11.417(5)
_cell_length_b 17.174(8)
_cell_length_c 12.419(6)
_cell_measurement_reflns_used 8638
_cell_measurement_temperature 153.2
_cell_measurement_theta_max 13.7
_cell_measurement_theta_min 1.6
_cell_volume 2401.3(19)
_computing_cell_refinement CrystalClear
_computing_data_collection CrystalClear
_computing_data_reduction CrystalStructure
_computing_molecular_graphics ORTEP-3
_computing_publication_material 'CrystalStructure Ver. 2.00'
_computing_structure_refinement CRYSTALS
_computing_structure_solution SHELXS97
_diffrn_detector_area_resol_mean 14.62
_diffrn_measured_fraction_theta_full 0.9863
_diffrn_measured_fraction_theta_max 0.9863
_diffrn_measurement_device_type 'Rigaku/MSC Mercury CCD'
_diffrn_measurement_method \w
_diffrn_radiation_type 'Mo K\a'
_diffrn_radiation_wavelength 0.7107
_diffrn_reflns_av_R_equivalents 0.044
_diffrn_reflns_limit_h_max 14
_diffrn_reflns_limit_h_min -13
_diffrn_reflns_limit_k_max 22
_diffrn_reflns_limit_k_min -22
_diffrn_reflns_limit_l_max 16
_diffrn_reflns_limit_l_min -16
_diffrn_reflns_number 19287
_diffrn_reflns_theta_full 27.47
_diffrn_reflns_theta_max 27.47
_exptl_absorpt_coefficient_mu 1.499
_exptl_absorpt_correction_T_max 0.928
_exptl_absorpt_correction_T_min 0.801
_exptl_absorpt_correction_type 'REQABA Empirical Absorption Correction'
_exptl_crystal_colour yellow
_exptl_crystal_density_diffrn 1.536
_exptl_crystal_density_method 'not measured'
_exptl_crystal_description platelet
_exptl_crystal_size_max 0.150
_exptl_crystal_size_mid 0.150
_exptl_crystal_size_min 0.050
_refine_diff_density_max 0.88
_refine_diff_density_min -0.83
_refine_ls_extinction_method none
_refine_ls_goodness_of_fit_ref 1.040
_refine_ls_hydrogen_treatment refall
_refine_ls_number_parameters 252
_refine_ls_number_reflns 5430
_refine_ls_R_factor_gt 0.0310
_refine_ls_shift/su_max 0.0000
_refine_ls_structure_factor_coef Fsqd
_refine_ls_weighting_details 'w = 1/[\s^2^(Fo^2^) + (0.05000(Max(Fo^2^,0) + 2Fc^2^)/3)^2^]'
_refine_ls_weighting_scheme calc
_refine_ls_wR_factor_ref 0.0780
_reflns_number_gt 4148
_reflns_number_total 0
_reflns_threshold_expression F^2^>2.0\s(F^2^)
_cod_data_source_file b201702d.txt
_cod_data_source_block CpTiClS2Pd(PEt3)2
_cod_original_cell_volume 2401(1)
_cod_original_formula_sum 'C17 H35 Cl P2 Pd S2 Ti '
_cod_database_code 7114531

loop_
_symmetry_equiv_pos_as_xyz
x,y,z
1/2-x,1/2+y,1/2-z
-x,-y,-z
1/2+x,1/2-y,1/2+z

loop_
_atom_site_label
_atom_site_type_symbol
_atom_site_fract_x
_atom_site_fract_y
_atom_site_fract_z
_atom_site_U_iso_or_equiv
_atom_site_adp_type
_atom_site_occupancy
_atom_site_calc_flag
Pd(1) Pd 0.20794(2) 0.24234(1) 0.07601(2) 0.01525(6) Uani 1.00 d
Ti(1) Ti 0.27109(5) 0.07734(3) 0.02612(5) 0.0171(1) Uani 1.00 d
Cl(1) Cl 0.38067(8) 0.03681(5) 0.19239(7) 0.0294(2) Uani 1.00 d
S(1) S 0.10325(7) 0.12378(5) 0.06981(8) 0.0299(2) Uani 1.00 d
S(2) S 0.36009(7) 0.18715(5) -0.00982(7) 0.0239(2) Uani 1.00 d
P(1) P 0.05107(7) 0.29549(5) 0.14860(6) 0.0167(2) Uani 1.00 d
P(2) P 0.33307(8) 0.34877(5) 0.08297(7) 0.0245(2) Uani 1.00 d
C(1) C 0.2210(3) 0.0435(2) -0.1594(3) 0.0277(9) Uani 1.00 d
C(2) C 0.1451(3) 0.0003(2) -0.1039(3) 0.0322(10) Uani 1.00 d
C(3) C 0.2154(3) -0.0515(2) -0.0334(3) 0.036(1) Uani 1.00 d
C(4) C 0.3344(3) -0.0419(2) -0.0480(3) 0.0315(10) Uani 1.00 d
C(5) C 0.3384(3) 0.0166(2) -0.1249(3) 0.0283(9) Uani 1.00 d
C(6) C -0.0113(3) 0.3865(2) 0.0878(3) 0.0274(9) Uani 1.00 d
C(7) C -0.0675(4) 0.3779(3) -0.0314(3) 0.046(1) Uani 1.00 d
C(8) C -0.0832(3) 0.2346(2) 0.1401(3) 0.0259(9) Uani 1.00 d
C(9) C -0.1921(3) 0.2722(2) 0.1771(3) 0.037(1) Uani 1.00 d
C(10) C 0.0902(3) 0.3176(2) 0.2943(3) 0.0260(9) Uani 1.00 d
C(11) C 0.1500(4) 0.2506(3) 0.3618(3) 0.049(1) Uani 1.00 d
C(12) C 0.4835(3) 0.3266(2) 0.1516(3) 0.033(1) Uani 1.00 d
C(13) C 0.4885(5) 0.2888(4) 0.2619(4) 0.068(2) Uani 1.00 d
C(14) C 0.3541(4) 0.3827(2) -0.0519(3) 0.040(1) Uani 1.00 d
C(15) C 0.2381(5) 0.4057(4) -0.1252(5) 0.079(2) Uani 1.00 d
C(16) C 0.3004(4) 0.4366(2) 0.1556(5) 0.069(1) Uani 1.00 d
C(17) C 0.3771(4) 0.5085(2) 0.1473(4) 0.048(1) Uani 1.00 d
H(1) H 0.1959(3) 0.0797(2) -0.2187(3) 0.033(1) Uiso 1.00 calc
H(2) H 0.0590(3) 0.0021(2) -0.1176(3) 0.037(1) Uiso 1.00 calc
H(3) H 0.1863(3) -0.0916(2) 0.0105(3) 0.041(1) Uiso 1.00 calc
H(4) H 0.4013(3) -0.0734(2) -0.0149(3) 0.037(1) Uiso 1.00 calc
H(5) H 0.4076(3) 0.0320(2) -0.1557(3) 0.034(1) Uiso 1.00 calc
H(6) H -0.0715(3) 0.4046(2) 0.1286(3) 0.032(1) Uiso 1.00 calc
H(7) H 0.0518(3) 0.4248(2) 0.0928(3) 0.032(1) Uiso 1.00 calc
H(8) H -0.0995(4) 0.4275(3) -0.0599(3) 0.054(2) Uiso 1.00 calc
H(9) H -0.0078(4) 0.3605(3) -0.0732(3) 0.054(2) Uiso 1.00 calc
H(10) H -0.1310(4) 0.3398(3) -0.0373(3) 0.054(2) Uiso 1.00 calc
H(11) H -0.1063(3) 0.2190(2) 0.0644(3) 0.030(1) Uiso 1.00 calc
H(12) H -0.0621(3) 0.1888(2) 0.1848(3) 0.030(1) Uiso 1.00 calc
H(13) H -0.1721(3) 0.2868(2) 0.2534(3) 0.043(2) Uiso 1.00 calc
H(14) H -0.2152(3) 0.3182(2) 0.1334(3) 0.043(2) Uiso 1.00 calc
H(15) H -0.2574(3) 0.2354(2) 0.1681(3) 0.043(2) Uiso 1.00 calc
H(16) H 0.1444(3) 0.3615(2) 0.3029(3) 0.031(1) Uiso 1.00 calc
H(17) H 0.0185(3) 0.3314(2) 0.3222(3) 0.031(1) Uiso 1.00 calc
H(18) H 0.0968(4) 0.2062(3) 0.3532(3) 0.054(2) Uiso 1.00 calc
H(19) H 0.2230(4) 0.2371(3) 0.3357(3) 0.055(2) Uiso 1.00 calc
H(20) H 0.1681(4) 0.2649(3) 0.4383(3) 0.055(2) Uiso 1.00 calc
H(21) H 0.5200(3) 0.2917(2) 0.1054(3) 0.040(1) Uiso 1.00 calc
H(22) H 0.5284(3) 0.3747(2) 0.1618(3) 0.040(1) Uiso 1.00 calc
H(23) H 0.4523(5) 0.3231(4) 0.3090(4) 0.078(2) Uiso 1.00 calc
H(24) H 0.4451(5) 0.2401(4) 0.2528(4) 0.078(2) Uiso 1.00 calc
H(25) H 0.5703(5) 0.2788(4) 0.2944(4) 0.078(2) Uiso 1.00 calc
H(26) H 0.4063(4) 0.4276(2) -0.0429(3) 0.048(2) Uiso 1.00 calc
H(27) H 0.3905(4) 0.3413(2) -0.0878(3) 0.048(2) Uiso 1.00 calc
H(28) H 0.2009(5) 0.4472(4) -0.0900(5) 0.095(2) Uiso 1.00 calc
H(29) H 0.2535(5) 0.4235(4) -0.1957(5) 0.095(2) Uiso 1.00 calc
H(30) H 0.1855(5) 0.3609(4) -0.1354(5) 0.095(2) Uiso 1.00 calc
H(31) H 0.2185(4) 0.4509(2) 0.1289(5) 0.073(2) Uiso 1.00 calc
H(32) H 0.3094(4) 0.4233(2) 0.2324(5) 0.073(2) Uiso 1.00 calc
H(33) H 0.4596(4) 0.4961(2) 0.1740(4) 0.054(2) Uiso 1.00 calc
H(34) H 0.3681(4) 0.5242(2) 0.0713(4) 0.054(2) Uiso 1.00 calc
H(35) H 0.3522(4) 0.5508(2) 0.1901(4) 0.054(2) Uiso 1.00 calc

loop_
_atom_site_aniso_label
_atom_site_aniso_U_11
_atom_site_aniso_U_22
_atom_site_aniso_U_33
_atom_site_aniso_U_12
_atom_site_aniso_U_13
_atom_site_aniso_U_23
Pd(1) 0.0143(1) 0.0130(1) 0.0180(1) -0.0004(1) 0.00578(8) -0.00011(9)
Ti(1) 0.0154(3) 0.0150(3) 0.0204(3) 0.0001(2) 0.0046(2) -0.0019(2)
Cl(1) 0.0323(5) 0.0326(5) 0.0221(4) 0.0068(4) 0.0042(3) 0.0035(4)
S(1) 0.0182(4) 0.0171(4) 0.0454(5) -0.0020(4) 0.0134(4) -0.0042(3)
S(2) 0.0232(4) 0.0182(4) 0.0292(5) -0.0012(3) 0.0143(4) -0.0025(3)
P(1) 0.0150(4) 0.0175(4) 0.0175(4) 0.0013(3) 0.0032(3) -0.0014(3)
P(2) 0.0208(4) 0.0175(4) 0.0326(5) -0.0037(4) 0.0114(4) -0.0006(3)
C(1) 0.032(2) 0.030(2) 0.020(2) 0.000(1) 0.000(1) -0.008(2)
C(2) 0.019(2) 0.036(2) 0.039(2) -0.005(2) 0.001(2) -0.015(2)
C(3) 0.044(2) 0.020(2) 0.038(2) -0.010(2) 0.004(2) -0.009(2)
C(4) 0.033(2) 0.023(2) 0.037(2) 0.010(2) -0.003(2) -0.017(2)
C(5) 0.024(2) 0.031(2) 0.030(2) -0.003(2) 0.008(1) -0.016(1)
C(6) 0.026(2) 0.020(2) 0.034(2) 0.003(1) -0.001(1) 0.001(1)
C(7) 0.052(3) 0.054(3) 0.029(2) 0.013(2) -0.002(2) 0.013(2)
C(8) 0.016(2) 0.027(2) 0.032(2) -0.001(1) 0.007(1) -0.002(1)
C(9) 0.022(2) 0.046(2) 0.038(2) 0.000(2) 0.012(2) -0.009(2)
C(10) 0.023(2) 0.032(2) 0.021(2) 0.001(1) 0.006(1) -0.003(1)
C(11) 0.045(2) 0.067(3) 0.025(2) 0.020(2) 0.004(2) 0.010(2)
C(12) 0.027(2) 0.031(2) 0.041(2) -0.007(2) 0.004(2) -0.005(2)
C(13) 0.059(3) 0.091(4) 0.045(3) -0.023(3) -0.016(2) 0.019(3)
C(14) 0.043(2) 0.033(2) 0.042(2) -0.013(2) 0.014(2) 0.013(2)
C(15) 0.081(4) 0.084(4) 0.073(4) -0.013(3) -0.006(3) 0.050(3)
C(16) 0.049(3) 0.026(2) 0.107(4) -0.016(2) 0.049(3) -0.025(2)
C(17) 0.045(2) 0.025(2) 0.065(3) -0.013(2) 0.025(2) -0.009(2)

loop_
_atom_type_symbol
_atom_type_description
_atom_type_scat_dispersion_real
_atom_type_scat_dispersion_imag
_atom_type_scat_source
C C 0.003 0.002
;International Tables for Crystallography
(1992, Vol. C, Tables 4.2.6.8 and 6.1.1.1)
;
H H 0.000 0.000
;International Tables for Crystallography
(1992, Vol. C, Table 6.1.1.2)
;
P P 0.102 0.094
;International Tables for Crystallography
(1992, Vol. C, Tables 4.2.6.8 and 6.1.1.1)
;
S S 0.125 0.123
;International Tables for Crystallography
(1992, Vol. C, Tables 4.2.6.8 and 6.1.1.1)
;
Cl Cl 0.148 0.159
;International Tables for Crystallography
(1992, Vol. C, Tables 4.2.6.8 and 6.1.1.1)
;
Ti Ti 0.278 0.446
;International Tables for Crystallography
(1992, Vol. C, Tables 4.2.6.8 and 6.1.1.1)
;
Pd Pd -0.999 1.007
;International Tables for Crystallography
(1992, Vol. C, Tables 4.2.6.8 and 6.1.1.1)
;

loop_
_geom_angle_atom_site_label_1
_geom_angle_atom_site_label_2
_geom_angle_atom_site_label_3
_geom_angle
_geom_angle_publ_flag
Ti(1) Pd(1) S(1) 47.00(3) yes
Ti(1) Pd(1) S(2) 46.87(2) yes
Ti(1) Pd(1) P(1) 132.52(3) yes
Ti(1) Pd(1) P(2) 125.69(3) yes
S(1) Pd(1) S(2) 92.59(4) yes
S(1) Pd(1) P(1) 86.13(4) yes
S(1) Pd(1) P(2) 172.41(3) yes
S(2) Pd(1) P(1) 176.17(3) yes
S(2) Pd(1) P(2) 80.75(4) yes
P(1) Pd(1) P(2) 100.74(4) yes
Pd(1) Ti(1) Cl(1) 102.11(3) yes
Pd(1) Ti(1) S(1) 50.77(3) yes
Pd(1) Ti(1) S(2) 51.42(3) yes
Pd(1) Ti(1) C(1) 113.94(9) yes
Pd(1) Ti(1) C(2) 121.62(9) yes
Pd(1) Ti(1) C(3) 151.10(10) yes
Pd(1) Ti(1) C(4) 167.59(10) yes
Pd(1) Ti(1) C(5) 133.88(9) yes
Cl(1) Ti(1) S(1) 104.35(5) yes
Cl(1) Ti(1) S(2) 103.58(4) yes
Cl(1) Ti(1) C(1) 143.10(9) yes
Cl(1) Ti(1) C(2) 127.53(9) yes
Cl(1) Ti(1) C(3) 94.21(9) yes
Cl(1) Ti(1) C(4) 86.20(9) yes
Cl(1) Ti(1) C(5) 111.71(9) yes
S(1) Ti(1) S(2) 100.71(4) yes
S(1) Ti(1) C(1) 104.37(9) yes
S(1) Ti(1) C(2) 85.21(10) yes
S(1) Ti(1) C(3) 102.3(1) yes
S(1) Ti(1) C(4) 136.44(10) yes
S(1) Ti(1) C(5) 138.83(8) yes
S(2) Ti(1) C(1) 93.31(9) yes
S(2) Ti(1) C(2) 125.52(10) yes
S(2) Ti(1) C(3) 146.3(1) yes
S(2) Ti(1) C(4) 118.0(1) yes
S(2) Ti(1) C(5) 89.74(9) yes
C(1) Ti(1) C(2) 34.6(1) yes
C(1) Ti(1) C(3) 57.2(1) yes
C(1) Ti(1) C(4) 57.0(1) yes
C(1) Ti(1) C(5) 34.8(1) yes
C(2) Ti(1) C(3) 34.3(1) yes
C(2) Ti(1) C(4) 56.8(1) yes
C(2) Ti(1) C(5) 57.3(1) yes
C(3) Ti(1) C(4) 34.2(1) yes
C(3) Ti(1) C(5) 56.9(1) yes
C(4) Ti(1) C(5) 33.8(1) yes
Pd(1) S(1) Ti(1) 82.24(4) yes
Pd(1) S(2) Ti(1) 81.72(4) yes
Pd(1) P(1) C(6) 116.6(1) yes
Pd(1) P(1) C(8) 116.2(1) yes
Pd(1) P(1) C(10) 112.8(1) yes
C(6) P(1) C(8) 101.4(2) yes
C(6) P(1) C(10) 104.2(2) yes
C(8) P(1) C(10) 103.8(2) yes
Pd(1) P(2) C(12) 112.3(1) yes
Pd(1) P(2) C(14) 113.1(1) yes
Pd(1) P(2) C(16) 119.7(2) yes
C(12) P(2) C(14) 103.8(2) yes
C(12) P(2) C(16) 101.2(2) yes
C(14) P(2) C(16) 104.9(2) yes
Ti(1) C(1) C(2) 73.7(2) yes
Ti(1) C(1) C(5) 73.8(2) yes
C(2) C(1) C(5) 108.0(3) yes
Ti(1) C(2) C(1) 71.7(2) yes
Ti(1) C(2) C(3) 73.2(2) yes
C(1) C(2) C(3) 107.8(3) yes
Ti(1) C(3) C(2) 72.6(2) yes
Ti(1) C(3) C(4) 73.6(2) yes
C(2) C(3) C(4) 108.0(3) yes
Ti(1) C(4) C(3) 72.1(2) yes
Ti(1) C(4) C(5) 72.2(2) yes
C(3) C(4) C(5) 108.4(3) yes
Ti(1) C(5) C(1) 71.5(2) yes
Ti(1) C(5) C(4) 74.0(2) yes
C(1) C(5) C(4) 107.8(3) yes
P(1) C(6) C(7) 113.1(3) yes
P(1) C(8) C(9) 116.8(3) yes
P(1) C(10) C(11) 113.7(3) yes
P(2) C(12) C(13) 113.9(3) yes
P(2) C(14) C(15) 113.3(3) yes
P(2) C(16) C(17) 117.9(4) yes

loop_
_geom_bond_atom_site_label_1
_geom_bond_atom_site_label_2
_geom_bond_distance
_geom_bond_publ_flag
Pd(1) Ti(1) 3.0137(6) yes
Pd(1) S(1) 2.3559(9) yes
Pd(1) S(2) 2.381(1) yes
Pd(1) P(1) 2.322(1) yes
Pd(1) P(2) 2.313(1) yes
Ti(1) Cl(1) 2.336(1) yes
Ti(1) S(1) 2.224(1) yes
Ti(1) S(2) 2.222(1) yes
Ti(1) C(1) 2.353(3) yes
Ti(1) C(2) 2.378(4) yes
Ti(1) C(3) 2.386(4) yes
Ti(1) C(4) 2.405(4) yes
Ti(1) C(5) 2.382(4) yes
P(1) C(6) 1.828(4) yes
P(1) C(8) 1.844(3) yes
P(1) C(10) 1.830(3) yes
P(2) C(12) 1.827(4) yes
P(2) C(14) 1.826(4) yes
P(2) C(16) 1.828(5) yes
C(1) C(2) 1.406(5) yes
C(1) C(5) 1.416(5) yes
C(2) C(3) 1.404(5) yes
C(3) C(4) 1.410(6) yes
C(4) C(5) 1.391(5) yes
C(6) C(7) 1.520(5) yes
C(8) C(9) 1.537(5) yes
C(10) C(11) 1.518(5) yes
C(12) C(13) 1.507(6) yes
C(14) C(15) 1.529(7) yes
C(16) C(17) 1.527(6) yes

loop_
_geom_contact_atom_site_label_1
_geom_contact_atom_site_label_2
_geom_contact_distance
_geom_contact_site_symmetry_2
Pd(1) Ti(1) 3.0137(6) .
Cl(1) C(5) 3.567(4) 2_655

loop_
_geom_torsion_atom_site_label_1
_geom_torsion_atom_site_label_2
_geom_torsion_atom_site_label_3
_geom_torsion_atom_site_label_4
_geom_torsion
_geom_torsion_publ_flag
Pd(1) Ti(1) C(1) C(2) -111.5(2) yes
Pd(1) Ti(1) C(1) C(5) 133.6(2) yes
Pd(1) Ti(1) C(2) C(1) 86.9(2) yes
Pd(1) Ti(1) C(2) C(3) -157.2(2) yes
Pd(1) Ti(1) C(3) C(2) 43.0(3) yes
Pd(1) Ti(1) C(3) C(4) 158.4(2) yes
Pd(1) Ti(1) C(4) C(3) -124.2(4) yes
Pd(1) Ti(1) C(4) C(5) -7.4(5) yes
Pd(1) Ti(1) C(5) C(1) -66.6(2) yes
Pd(1) Ti(1) C(5) C(4) 177.8(2) yes
Pd(1) S(1) Ti(1) Cl(1) 94.05(4) yes
Pd(1) S(1) Ti(1) S(2) -13.11(4) yes
Pd(1) S(1) Ti(1) C(1) -109.37(10) yes
Pd(1) S(1) Ti(1) C(2) -138.39(10) yes
Pd(1) S(1) Ti(1) C(3) -168.30(9) yes
Pd(1) S(1) Ti(1) C(4) -166.2(1) yes
Pd(1) S(1) Ti(1) C(5) -115.2(1) yes
Pd(1) S(2) Ti(1) Cl(1) -94.78(4) yes
Pd(1) S(2) Ti(1) S(1) 12.99(4) yes
Pd(1) S(2) Ti(1) C(1) 118.29(9) yes
Pd(1) S(2) Ti(1) C(2) 104.7(1) yes
Pd(1) S(2) Ti(1) C(3) 145.3(2) yes
Pd(1) S(2) Ti(1) C(4) 172.29(10) yes
Pd(1) S(2) Ti(1) C(5) 152.91(8) yes
Pd(1) P(1) C(6) C(7) 63.7(3) yes
Pd(1) P(1) C(8) C(9) -174.0(2) yes
Pd(1) P(1) C(10) C(11) -49.8(3) yes
Pd(1) P(2) C(12) C(13) -51.2(3) yes
Pd(1) P(2) C(14) C(15) 58.4(4) yes
Pd(1) P(2) C(16) C(17) -173.2(3) yes
Ti(1) Pd(1) P(1) C(6) -140.2(1) yes
Ti(1) Pd(1) P(1) C(8) -20.6(1) yes
Ti(1) Pd(1) P(1) C(10) 99.2(1) yes
Ti(1) Pd(1) P(2) C(12) -41.8(1) yes
Ti(1) Pd(1) P(2) C(14) 75.3(1) yes
Ti(1) Pd(1) P(2) C(16) -160.2(2) yes
Ti(1) S(1) Pd(1) S(2) 12.02(3) yes
Ti(1) S(1) Pd(1) P(1) -171.60(3) yes
Ti(1) S(1) Pd(1) P(2) -16.4(3) yes
Ti(1) S(2) Pd(1) S(1) -12.05(3) yes
Ti(1) S(2) Pd(1) P(1) -82.6(5) yes
Ti(1) S(2) Pd(1) P(2) 164.30(3) yes
Ti(1) C(1) C(2) C(3) -64.8(3) yes
Ti(1) C(1) C(5) C(4) 65.6(3) yes
Ti(1) C(2) C(1) C(5) 66.3(2) yes
Ti(1) C(2) C(3) C(4) -65.6(3) yes
Ti(1) C(3) C(2) C(1) 63.8(3) yes
Ti(1) C(3) C(4) C(5) -63.6(3) yes
Ti(1) C(4) C(3) C(2) 64.9(3) yes
Ti(1) C(4) C(5) C(1) -63.9(2) yes
Ti(1) C(5) C(1) C(2) -66.3(3) yes
Ti(1) C(5) C(4) C(3) 63.5(3) yes
Cl(1) Ti(1) Pd(1) S(1) -98.75(5) yes
Cl(1) Ti(1) Pd(1) S(2) 97.82(5) yes
Cl(1) Ti(1) Pd(1) P(1) -87.35(5) yes
Cl(1) Ti(1) Pd(1) P(2) 78.61(5) yes
Cl(1) Ti(1) C(1) C(2) 81.7(2) yes
Cl(1) Ti(1) C(1) C(5) -33.2(3) yes
Cl(1) Ti(1) C(2) C(1) -131.5(2) yes
Cl(1) Ti(1) C(2) C(3) -15.6(3) yes
Cl(1) Ti(1) C(3) C(2) 167.6(2) yes
Cl(1) Ti(1) C(3) C(4) -76.9(2) yes
Cl(1) Ti(1) C(4) C(3) 103.2(2) yes
Cl(1) Ti(1) C(4) C(5) -140.0(2) yes
Cl(1) Ti(1) C(5) C(1) 159.3(2) yes
Cl(1) Ti(1) C(5) C(4) 43.7(2) yes
S(1) Pd(1) Ti(1) S(2) 163.43(5) yes
S(1) Pd(1) Ti(1) C(1) 89.3(1) yes
S(1) Pd(1) Ti(1) C(2) 51.0(1) yes
S(1) Pd(1) Ti(1) C(3) 24.2(2) yes
S(1) Pd(1) Ti(1) C(4) 130.0(4) yes
S(1) Pd(1) Ti(1) C(5) 124.3(1) yes
S(1) Pd(1) P(1) C(6) -131.9(1) yes
S(1) Pd(1) P(1) C(8) -12.2(1) yes
S(1) Pd(1) P(1) C(10) 107.6(1) yes
S(1) Pd(1) P(2) C(12) -27.0(3) yes
S(1) Pd(1) P(2) C(14) 90.1(3) yes
S(1) Pd(1) P(2) C(16) -145.5(3) yes
S(1) Ti(1) Pd(1) S(2) -163.43(5) yes
S(1) Ti(1) Pd(1) P(1) 11.40(4) yes
S(1) Ti(1) Pd(1) P(2) 177.36(4) yes
S(1) Ti(1) C(1) C(2) -58.4(2) yes
S(1) Ti(1) C(1) C(5) -173.3(2) yes
S(1) Ti(1) C(2) C(1) 124.1(2) yes
S(1) Ti(1) C(2) C(3) -120.1(2) yes
S(1) Ti(1) C(3) C(2) 61.9(2) yes
S(1) Ti(1) C(3) C(4) 177.4(2) yes
S(1) Ti(1) C(4) C(3) -3.7(3) yes
S(1) Ti(1) C(4) C(5) 113.1(2) yes
S(1) Ti(1) C(5) C(1) 9.9(3) yes
S(1) Ti(1) C(5) C(4) -105.7(2) yes
S(2) Pd(1) Ti(1) C(1) -74.1(1) yes
S(2) Pd(1) Ti(1) C(2) -112.4(1) yes
S(2) Pd(1) Ti(1) C(3) -139.2(2) yes
S(2) Pd(1) Ti(1) C(4) -33.4(4) yes
S(2) Pd(1) Ti(1) C(5) -39.2(1) yes
S(2) Pd(1) P(1) C(6) -61.2(5) yes
S(2) Pd(1) P(1) C(8) 58.5(5) yes
S(2) Pd(1) P(1) C(10) 178.3(5) yes
S(2) Pd(1) P(2) C(12) -55.9(1) yes
S(2) Pd(1) P(2) C(14) 61.2(1) yes
S(2) Pd(1) P(2) C(16) -174.3(2) yes
S(2) Ti(1) Pd(1) P(1) 174.84(4) yes
S(2) Ti(1) Pd(1) P(2) -19.20(4) yes
S(2) Ti(1) C(1) C(2) -160.4(2) yes
S(2) Ti(1) C(1) C(5) 84.8(2) yes
S(2) Ti(1) C(2) C(1) 24.3(2) yes
S(2) Ti(1) C(2) C(3) 140.2(2) yes
S(2) Ti(1) C(3) C(2) -70.0(3) yes
S(2) Ti(1) C(3) C(4) 45.4(3) yes
S(2) Ti(1) C(4) C(3) -153.4(2) yes
S(2) Ti(1) C(4) C(5) -36.6(2) yes
S(2) Ti(1) C(5) C(1) -96.2(2) yes
S(2) Ti(1) C(5) C(4) 148.2(2) yes
P(1) Pd(1) Ti(1) C(1) 100.7(1) yes
P(1) Pd(1) Ti(1) C(2) 62.4(1) yes
P(1) Pd(1) Ti(1) C(3) 35.6(2) yes
P(1) Pd(1) Ti(1) C(4) 141.4(4) yes
P(1) Pd(1) Ti(1) C(5) 135.7(1) yes
P(1) Pd(1) P(2) C(12) 127.7(1) yes
P(1) Pd(1) P(2) C(14) -115.2(1) yes
P(1) Pd(1) P(2) C(16) 9.3(2) yes
P(2) Pd(1) Ti(1) C(1) -93.3(1) yes
P(2) Pd(1) Ti(1) C(2) -131.6(1) yes
P(2) Pd(1) Ti(1) C(3) -158.4(2) yes
P(2) Pd(1) Ti(1) C(4) -52.7(4) yes
P(2) Pd(1) Ti(1) C(5) -58.4(1) yes
P(2) Pd(1) P(1) C(6) 51.4(1) yes
P(2) Pd(1) P(1) C(8) 171.0(1) yes
P(2) Pd(1) P(1) C(10) -69.2(1) yes
C(1) Ti(1) C(2) C(3) 115.8(3) yes
C(1) Ti(1) C(3) C(2) -37.4(2) yes
C(1) Ti(1) C(3) C(4) 78.1(2) yes
C(1) Ti(1) C(4) C(3) -78.9(2) yes
C(1) Ti(1) C(4) C(5) 37.9(2) yes
C(1) Ti(1) C(5) C(4) -115.6(3) yes
C(1) C(2) Ti(1) C(3) -115.8(3) yes
C(1) C(2) Ti(1) C(4) -78.5(2) yes
C(1) C(2) Ti(1) C(5) -38.0(2) yes
C(1) C(2) C(3) C(4) -1.8(4) yes
C(1) C(5) Ti(1) C(2) 37.7(2) yes
C(1) C(5) Ti(1) C(3) 78.8(2) yes
C(1) C(5) Ti(1) C(4) 115.6(3) yes
C(1) C(5) C(4) C(3) -0.4(4) yes
C(2) Ti(1) C(1) C(5) -114.9(3) yes
C(2) Ti(1) C(3) C(4) 115.5(3) yes
C(2) Ti(1) C(4) C(3) -37.4(2) yes
C(2) Ti(1) C(4) C(5) 79.4(2) yes
C(2) Ti(1) C(5) C(4) -77.9(2) yes
C(2) C(1) Ti(1) C(3) 37.1(2) yes
C(2) C(1) Ti(1) C(4) 78.1(2) yes
C(2) C(1) Ti(1) C(5) 114.9(3) yes
C(2) C(1) C(5) C(4) -0.7(4) yes
C(2) C(3) Ti(1) C(4) -115.5(3) yes
C(2) C(3) Ti(1) C(5) -79.1(2) yes
C(2) C(3) C(4) C(5) 1.3(4) yes
C(3) Ti(1) C(1) C(5) -77.8(2) yes
C(3) Ti(1) C(4) C(5) 116.8(3) yes
C(3) Ti(1) C(5) C(4) -36.8(2) yes
C(3) C(2) Ti(1) C(4) 37.4(2) yes
C(3) C(2) Ti(1) C(5) 77.9(2) yes
C(3) C(2) C(1) C(5) 1.6(4) yes
C(3) C(4) Ti(1) C(5) -116.8(3) yes
C(4) Ti(1) C(1) C(5) -36.7(2) yes
C(4) C(3) Ti(1) C(5) 36.3(2) yes
C(6) P(1) C(8) C(9) -46.4(3) yes
C(6) P(1) C(10) C(11) -177.2(3) yes
C(7) C(6) P(1) C(8) -63.6(3) yes
C(7) C(6) P(1) C(10) -171.2(3) yes
C(8) P(1) C(10) C(11) 77.0(3) yes
C(9) C(8) P(1) C(10) 61.5(3) yes
C(12) P(2) C(14) C(15) -179.6(3) yes
C(12) P(2) C(16) C(17) 62.8(4) yes
C(13) C(12) P(2) C(14) -173.7(3) yes
C(13) C(12) P(2) C(16) 77.6(4) yes
C(14) P(2) C(16) C(17) -44.9(4) yes
C(15) C(14) P(2) C(16) -73.8(4) yes
C(15) C(14) P(2) C(16) -73.8(4) yes
